data_1574140
loop_
_publ_author_name
'Krammer, Leo'
'Darnhofer, Barbara'
'Kljajic, Marko'
'Liesinger, Laura'
'Schittmayer, Matthias'
'Neshchadin, Dmytro'
'Gescheidt, Georg'
'Kollau, Alexander'
'Mayer, Bernd'
'Fischer, Roland C.'
'Wallner, Silvia'
'Macheroux, Peter'
'Birner-Gruenberger, Ruth'
'Breinbauer, Rolf'

_publ_section_title
;
 A general approach for activity-based protein profiling of
 oxidoreductases with redox-differentiated diarylhalonium warheads
;
_journal_issue 15
_journal_name_full 'Chemical Science'
_journal_page_first 6240
_journal_page_last 6256
_journal_paper_doi 10.1039/D4SC08454C
_journal_volume 16
_journal_year 2025
_chemical_formula_moiety 'C13 H8 Cl O2, C F3 O3 S'
_chemical_formula_sum 'C14 H8 Cl F3 O5 S'
_chemical_formula_weight 380.71
_space_group_crystal_system triclinic
_space_group_IT_number 2
_space_group_name_Hall '-P 1'
_space_group_name_H-M_alt 'P -1'
_atom_sites_solution_hydrogens geom
_audit_creation_date 2021-10-28
_audit_creation_method
;
Olex2 1.3
(compiled 2020.11.12 svn.r5f609507 for OlexSys, GUI svn.r6408)
;
_audit_update_record
;
2022-01-31 deposited with the CCDC.	2025-03-11 downloaded from the CCDC.
;
_cell_angle_alpha 95.756(2)
_cell_angle_beta 99.723(2)
_cell_angle_gamma 97.231(2)
_cell_formula_units_Z 2
_cell_length_a 6.6746(4)
_cell_length_b 8.0822(6)
_cell_length_c 13.7840(10)
_cell_measurement_reflns_used 9889
_cell_measurement_temperature 99.99
_cell_measurement_theta_max 30.16
_cell_measurement_theta_min 2.81
_cell_volume 721.43(9)
_computing_cell_refinement 'SAINT v8.34A (Bruker, 2013)'
_computing_data_reduction 'SAINT v8.34A (Bruker, 2013)'
_computing_molecular_graphics 'Olex2 1.3 (Dolomanov et al., 2009)'
_computing_publication_material 'Olex2 1.3 (Dolomanov et al., 2009)'
_computing_structure_refinement 'SHELXL 2014/7 (Sheldrick, 2015)'
_diffrn_ambient_temperature 99.99
_diffrn_detector 'Bruker APEX2 area detector'
_diffrn_detector_area_resol_mean 7.9
_diffrn_detector_type 'CCD area detector'
_diffrn_measured_fraction_theta_full 0.999
_diffrn_measured_fraction_theta_max 0.966
_diffrn_measurement_device 'three-circle diffractometer'
_diffrn_measurement_device_type 'Bruker SMART APEX2 area detector'
_diffrn_measurement_method '\w and \f scans'
_diffrn_radiation_monochromator 'mirror optics'
_diffrn_radiation_probe x-ray
_diffrn_radiation_type MoK\a
_diffrn_radiation_wavelength 0.71073
_diffrn_reflns_av_R_equivalents 0.0496
_diffrn_reflns_av_unetI/netI 0.0245
_diffrn_reflns_Laue_measured_fraction_full 0.999
_diffrn_reflns_Laue_measured_fraction_max 0.966
_diffrn_reflns_limit_h_max 9
_diffrn_reflns_limit_h_min -9
_diffrn_reflns_limit_k_max 11
_diffrn_reflns_limit_k_min -11
_diffrn_reflns_limit_l_max 19
_diffrn_reflns_limit_l_min -19
_diffrn_reflns_number 39301
_diffrn_reflns_point_group_measured_fraction_full 0.999
_diffrn_reflns_point_group_measured_fraction_max 0.966
_diffrn_reflns_theta_full 25.242
_diffrn_reflns_theta_max 30.189
_diffrn_reflns_theta_min 1.511
_diffrn_source 'microfocus sealed X-ray tube'
_diffrn_source_current 0.89
_diffrn_source_power 0.0445
_diffrn_source_type 'Incoatec I\ms'
_diffrn_source_voltage 50.0
_diffrn_standards_number 0
_exptl_absorpt_coefficient_mu 0.469
_exptl_absorpt_correction_T_max 0.7460
_exptl_absorpt_correction_T_min 0.6209
_exptl_absorpt_correction_type none
_exptl_absorpt_process_details
;
SADABS-2014/4 (Bruker,2014) was used for absorption correction.
wR2(int) was 0.1574 before and 0.0783 after correction.
The Ratio of minimum to maximum transmission is 0.8323.
The \l/2 correction factor is Not present.
;
_exptl_crystal_colour colourless
_exptl_crystal_colour_primary colourless
_exptl_crystal_density_diffrn 1.753
_exptl_crystal_description Block
_exptl_crystal_F_000 384
_exptl_crystal_size_max 0.18
_exptl_crystal_size_mid 0.14
_exptl_crystal_size_min 0.09
_refine_diff_density_max 0.593
_refine_diff_density_min -0.537
_refine_diff_density_rms 0.084
_refine_ls_extinction_method none
_refine_ls_goodness_of_fit_ref 1.091
_refine_ls_hydrogen_treatment constr
_refine_ls_matrix_type full
_refine_ls_number_parameters 219
_refine_ls_number_reflns 4150
_refine_ls_number_restraints 0
_refine_ls_restrained_S_all 1.091
_refine_ls_R_factor_all 0.0369
_refine_ls_R_factor_gt 0.0349
_refine_ls_shift/su_max 0.001
_refine_ls_shift/su_mean 0.000
_refine_ls_structure_factor_coef Fsqd
_refine_ls_weighting_details 'w=1/[\s^2^(Fo^2^)+(0.0324P)^2^+0.9578P] where P=(Fo^2^+2Fc^2^)/3'
_refine_ls_weighting_scheme calc
_refine_ls_wR_factor_gt 0.0912
_refine_ls_wR_factor_ref 0.0925
_reflns_Friedel_coverage 0.000
_reflns_number_gt 3895
_reflns_number_total 4150
_reflns_threshold_expression 'I > 2\s(I)'
_cod_data_source_file d4sc08454c2.cif
_cod_data_source_block rf2357_0m_a
_cod_depositor_comments 'Adding full bibliography for 1574140--1574142.cif.'
_cod_database_code 1574140
_shelx_shelxl_version_number 2014/7
_shelx_space_group_comment
;
The symmetry employed for this shelxl refinement is uniquely defined
by the following loop, which should always be used as a source of
symmetry information in preference to the above space-group names.
They are only intended as comments.
;
_shelx_estimated_absorpt_t_max 0.959
_shelx_estimated_absorpt_t_min 0.920
_olex2_refinement_description
;
1. Fixed Uiso
 At 1.2 times of:
  All C(H) groups
 At 1.5 times of:
  All O(H) groups
2.a Aromatic/amide H refined with riding coordinates:
 C3(H3), C5(H5), C6(H6), C11(H11), C10(H10), C9(H9), C8(H8)
2.b Idealised tetrahedral OH refined as rotating group with stretchable bonds:
 O2(H2)
;
_olex2_submission_special_instructions 'No special instructions were received'

loop_
_space_group_symop_operation_xyz
'x, y, z'
'-x, -y, -z'

loop_
_atom_site_label
_atom_site_type_symbol
_atom_site_fract_x
_atom_site_fract_y
_atom_site_fract_z
_atom_site_U_iso_or_equiv
_atom_site_adp_type
_atom_site_occupancy
_atom_site_site_symmetry_order
_atom_site_calc_flag
_atom_site_refinement_flags_posn
_atom_site_refinement_flags_adp
_atom_site_refinement_flags_occupancy
_atom_site_disorder_assembly
_atom_site_disorder_group
Cl1 Cl 0.26279(6) 0.81039(4) 0.30416(3) 0.01238(9) Uani 1 1 d . . . . .
S1 S 0.30411(6) -0.13422(4) 0.75893(3) 0.01095(9) Uani 1 1 d . . . . .
F1 F 0.00202(16) -0.03527(15) 0.83869(9) 0.0258(2) Uani 1 1 d . . . . .
F2 F 0.23641(17) 0.16510(12) 0.82530(8) 0.0193(2) Uani 1 1 d . . . . .
F3 F 0.29386(19) 0.00403(15) 0.93918(8) 0.0250(2) Uani 1 1 d . . . . .
O1 O 0.2526(2) 0.05771(15) 0.45883(9) 0.0198(3) Uani 1 1 d . . . . .
O2 O 0.2175(2) 0.20731(15) 0.59890(9) 0.0174(2) Uani 1 1 d . . . . .
H2 H 0.214(4) 0.113(3) 0.6201(9) 0.026 Uiso 1 1 calc R U . . .
C1 C 0.2543(2) 0.63733(18) 0.37396(11) 0.0103(3) Uani 1 1 d . . . . .
O3 O 0.52270(18) -0.07773(15) 0.78179(10) 0.0173(2) Uani 1 1 d . . . . .
O4 O 0.2029(2) -0.09556(15) 0.66389(9) 0.0175(2) Uani 1 1 d . . . . .
O5 O 0.23804(19) -0.29991(15) 0.78119(9) 0.0176(2) Uani 1 1 d . . . . .
C2 C 0.2559(2) 0.48886(18) 0.31370(11) 0.0097(3) Uani 1 1 d . . . . .
C3 C 0.2515(2) 0.34251(18) 0.35902(11) 0.0104(3) Uani 1 1 d . . . . .
H3 H 0.2535 0.2376 0.3217 0.012 Uiso 1 1 calc R U . . .
C4 C 0.2440(2) 0.35160(18) 0.45984(11) 0.0100(3) Uani 1 1 d . . . . .
C5 C 0.2441(2) 0.50518(19) 0.51674(11) 0.0103(3) Uani 1 1 d . . . . .
H5 H 0.2402 0.5077 0.5854 0.012 Uiso 1 1 calc R U . . .
C6 C 0.2497(2) 0.65494(19) 0.47390(11) 0.0107(3) Uani 1 1 d . . . . .
H6 H 0.2503 0.7607 0.5109 0.013 Uiso 1 1 calc R U . . .
C7 C 0.2608(2) 0.51200(19) 0.21081(11) 0.0103(3) Uani 1 1 d . . . . .
C12 C 0.2618(2) 0.67792(19) 0.19258(11) 0.0111(3) Uani 1 1 d . . . . .
C11 C 0.2625(2) 0.7374(2) 0.10253(12) 0.0128(3) Uani 1 1 d . . . . .
H11 H 0.2621 0.8529 0.0949 0.015 Uiso 1 1 calc R U . . .
C10 C 0.2639(2) 0.6164(2) 0.02338(12) 0.0137(3) Uani 1 1 d . . . . .
H10 H 0.2635 0.6488 -0.0410 0.016 Uiso 1 1 calc R U . . .
C9 C 0.2660(2) 0.4478(2) 0.03772(12) 0.0140(3) Uani 1 1 d . . . . .
H9 H 0.2682 0.3677 -0.0174 0.017 Uiso 1 1 calc R U . . .
C8 C 0.2649(2) 0.39415(19) 0.13006(12) 0.0129(3) Uani 1 1 d . . . . .
H8 H 0.2669 0.2790 0.1383 0.015 Uiso 1 1 calc R U . . .
C13 C 0.2382(2) 0.19007(19) 0.50424(11) 0.0114(3) Uani 1 1 d . . . . .
C14 C 0.2042(2) 0.0065(2) 0.84536(12) 0.0137(3) Uani 1 1 d . . . . .

loop_
_atom_site_aniso_label
_atom_site_aniso_U_11
_atom_site_aniso_U_22
_atom_site_aniso_U_33
_atom_site_aniso_U_23
_atom_site_aniso_U_13
_atom_site_aniso_U_12
Cl1 0.02132(17) 0.00690(16) 0.00981(17) 0.00145(12) 0.00461(12) 0.00278(13)
S1 0.01660(17) 0.00745(17) 0.00950(17) 0.00186(12) 0.00392(12) 0.00172(13)
F1 0.0177(5) 0.0262(6) 0.0348(6) -0.0013(5) 0.0125(4) 0.0026(4)
F2 0.0291(5) 0.0106(4) 0.0191(5) -0.0004(4) 0.0063(4) 0.0050(4)
F3 0.0382(6) 0.0291(6) 0.0083(5) 0.0011(4) 0.0037(4) 0.0088(5)
O1 0.0364(7) 0.0111(5) 0.0141(6) 0.0024(4) 0.0079(5) 0.0066(5)
O2 0.0326(7) 0.0108(5) 0.0109(5) 0.0040(4) 0.0076(5) 0.0038(5)
C1 0.0126(6) 0.0071(6) 0.0118(7) 0.0029(5) 0.0027(5) 0.0017(5)
O3 0.0165(5) 0.0137(5) 0.0232(6) 0.0025(5) 0.0073(4) 0.0029(4)
O4 0.0309(6) 0.0123(5) 0.0087(5) 0.0017(4) 0.0020(4) 0.0026(5)
O5 0.0252(6) 0.0091(5) 0.0184(6) 0.0052(4) 0.0040(5) -0.0004(4)
C2 0.0111(6) 0.0086(6) 0.0093(6) 0.0011(5) 0.0021(5) 0.0014(5)
C3 0.0129(6) 0.0076(6) 0.0106(7) 0.0007(5) 0.0025(5) 0.0011(5)
C4 0.0108(6) 0.0089(6) 0.0106(7) 0.0022(5) 0.0023(5) 0.0015(5)
C5 0.0108(6) 0.0106(6) 0.0095(6) 0.0012(5) 0.0024(5) 0.0011(5)
C6 0.0125(6) 0.0102(6) 0.0094(7) 0.0003(5) 0.0028(5) 0.0018(5)
C7 0.0125(6) 0.0092(6) 0.0094(6) 0.0017(5) 0.0027(5) 0.0010(5)
C12 0.0145(6) 0.0097(6) 0.0089(6) -0.0015(5) 0.0031(5) 0.0019(5)
C11 0.0162(6) 0.0113(7) 0.0118(7) 0.0038(5) 0.0038(5) 0.0022(5)
C10 0.0161(7) 0.0152(7) 0.0105(7) 0.0028(6) 0.0035(5) 0.0020(6)
C9 0.0179(7) 0.0133(7) 0.0108(7) -0.0001(5) 0.0038(5) 0.0021(6)
C8 0.0167(7) 0.0093(6) 0.0127(7) -0.0003(5) 0.0037(5) 0.0015(5)
C13 0.0136(6) 0.0102(6) 0.0106(7) 0.0023(5) 0.0022(5) 0.0018(5)
C14 0.0171(7) 0.0135(7) 0.0108(7) 0.0018(5) 0.0036(5) 0.0021(6)

loop_
_atom_type_symbol
_atom_type_description
_atom_type_scat_dispersion_real
_atom_type_scat_dispersion_imag
_atom_type_scat_source
C C 0.0033 0.0016 'International Tables Vol C Tables 4.2.6.8 and 6.1.1.4'
H H 0.0000 0.0000 'International Tables Vol C Tables 4.2.6.8 and 6.1.1.4'
Cl Cl 0.1484 0.1585 'International Tables Vol C Tables 4.2.6.8 and 6.1.1.4'
F F 0.0171 0.0103 'International Tables Vol C Tables 4.2.6.8 and 6.1.1.4'
O O 0.0106 0.0060 'International Tables Vol C Tables 4.2.6.8 and 6.1.1.4'
S S 0.1246 0.1234 'International Tables Vol C Tables 4.2.6.8 and 6.1.1.4'

loop_
_geom_angle_atom_site_label_1
_geom_angle_atom_site_label_2
_geom_angle_atom_site_label_3
_geom_angle
_geom_angle_site_symmetry_1
_geom_angle_site_symmetry_3
_geom_angle_publ_flag
C1 Cl1 C12 92.12(7) . . ?
O3 S1 O4 114.38(8) . . ?
O3 S1 C14 103.07(7) . . ?
O4 S1 C14 101.56(7) . . ?
O5 S1 O3 116.06(7) . . ?
O5 S1 O4 114.59(7) . . ?
O5 S1 C14 104.67(7) . . ?
C13 O2 H2 109.5 . . ?
C2 C1 Cl1 110.40(11) . . ?
C6 C1 Cl1 122.72(11) . . ?
C6 C1 C2 126.88(14) . . ?
C1 C2 C7 113.62(13) . . ?
C3 C2 C1 116.65(13) . . ?
C3 C2 C7 129.72(13) . . ?
C2 C3 H3 120.4 . . ?
C2 C3 C4 119.26(13) . . ?
C4 C3 H3 120.4 . . ?
C3 C4 C5 121.39(14) . . ?
C3 C4 C13 116.82(13) . . ?
C5 C4 C13 121.79(13) . . ?
C4 C5 H5 119.5 . . ?
C6 C5 C4 120.95(14) . . ?
C6 C5 H5 119.5 . . ?
C1 C6 C5 114.85(13) . . ?
C1 C6 H6 122.6 . . ?
C5 C6 H6 122.6 . . ?
C12 C7 C2 113.35(13) . . ?
C12 C7 C8 116.75(14) . . ?
C8 C7 C2 129.89(14) . . ?
C7 C12 Cl1 110.48(11) . . ?
C11 C12 Cl1 123.02(12) . . ?
C11 C12 C7 126.50(14) . . ?
C12 C11 H11 122.4 . . ?
C12 C11 C10 115.27(14) . . ?
C10 C11 H11 122.4 . . ?
C11 C10 H10 119.7 . . ?
C11 C10 C9 120.68(14) . . ?
C9 C10 H10 119.7 . . ?
C10 C9 H9 119.1 . . ?
C8 C9 C10 121.81(15) . . ?
C8 C9 H9 119.1 . . ?
C7 C8 H8 120.5 . . ?
C9 C8 C7 118.97(14) . . ?
C9 C8 H8 120.5 . . ?
O1 C13 O2 123.50(14) . . ?
O1 C13 C4 123.26(14) . . ?
O2 C13 C4 113.24(13) . . ?
F1 C14 S1 111.20(11) . . ?
F1 C14 F2 107.20(13) . . ?
F2 C14 S1 110.75(11) . . ?
F3 C14 S1 111.96(11) . . ?
F3 C14 F1 108.00(13) . . ?
F3 C14 F2 107.53(13) . . ?

loop_
_geom_bond_atom_site_label_1
_geom_bond_atom_site_label_2
_geom_bond_distance
_geom_bond_site_symmetry_2
_geom_bond_publ_flag
Cl1 C1 1.7759(15) . ?
Cl1 C12 1.7823(15) . ?
S1 O3 1.4438(12) . ?
S1 O4 1.4513(12) . ?
S1 O5 1.4357(12) . ?
S1 C14 1.8289(16) . ?
F1 C14 1.3346(19) . ?
F2 C14 1.3369(19) . ?
F3 C14 1.3333(19) . ?
O1 C13 1.2073(19) . ?
O2 H2 0.84(3) . ?
O2 C13 1.3305(19) . ?
C1 C2 1.392(2) . ?
C1 C6 1.376(2) . ?
C2 C3 1.391(2) . ?
C2 C7 1.454(2) . ?
C3 H3 0.9500 . ?
C3 C4 1.394(2) . ?
C4 C5 1.400(2) . ?
C4 C13 1.495(2) . ?
C5 H5 0.9500 . ?
C5 C6 1.398(2) . ?
C6 H6 0.9500 . ?
C7 C12 1.388(2) . ?
C7 C8 1.397(2) . ?
C12 C11 1.376(2) . ?
C11 H11 0.9500 . ?
C11 C10 1.392(2) . ?
C10 H10 0.9500 . ?
C10 C9 1.398(2) . ?
C9 H9 0.9500 . ?
C9 C8 1.386(2) . ?
C8 H8 0.9500 . ?

loop_
_geom_torsion_atom_site_label_1
_geom_torsion_atom_site_label_2
_geom_torsion_atom_site_label_3
_geom_torsion_atom_site_label_4
_geom_torsion
_geom_torsion_site_symmetry_1
_geom_torsion_site_symmetry_2
_geom_torsion_site_symmetry_3
_geom_torsion_site_symmetry_4
_geom_torsion_publ_flag
Cl1 C1 C2 C3 179.48(11) . . . . ?
Cl1 C1 C2 C7 -0.92(16) . . . . ?
Cl1 C1 C6 C5 -179.74(11) . . . . ?
Cl1 C12 C11 C10 179.32(11) . . . . ?
C1 Cl1 C12 C7 -1.57(12) . . . . ?
C1 Cl1 C12 C11 178.55(14) . . . . ?
C1 C2 C3 C4 0.5(2) . . . . ?
C1 C2 C7 C12 -0.27(19) . . . . ?
C1 C2 C7 C8 179.55(15) . . . . ?
O3 S1 C14 F1 -176.05(11) . . . . ?
O3 S1 C14 F2 64.86(12) . . . . ?
O3 S1 C14 F3 -55.14(13) . . . . ?
O4 S1 C14 F1 65.26(13) . . . . ?
O4 S1 C14 F2 -53.83(12) . . . . ?
O4 S1 C14 F3 -173.83(12) . . . . ?
O5 S1 C14 F1 -54.25(13) . . . . ?
O5 S1 C14 F2 -173.34(11) . . . . ?
O5 S1 C14 F3 66.66(13) . . . . ?
C2 C1 C6 C5 -0.7(2) . . . . ?
C2 C3 C4 C5 -1.0(2) . . . . ?
C2 C3 C4 C13 179.63(13) . . . . ?
C2 C7 C12 Cl1 1.33(16) . . . . ?
C2 C7 C12 C11 -178.79(15) . . . . ?
C2 C7 C8 C9 179.02(15) . . . . ?
C3 C2 C7 C12 179.26(15) . . . . ?
C3 C2 C7 C8 -0.9(3) . . . . ?
C3 C4 C5 C6 0.6(2) . . . . ?
C3 C4 C13 O1 4.8(2) . . . . ?
C3 C4 C13 O2 -175.80(13) . . . . ?
C4 C5 C6 C1 0.2(2) . . . . ?
C5 C4 C13 O1 -174.60(15) . . . . ?
C5 C4 C13 O2 4.8(2) . . . . ?
C6 C1 C2 C3 0.3(2) . . . . ?
C6 C1 C2 C7 179.94(14) . . . . ?
C7 C2 C3 C4 -179.00(14) . . . . ?
C7 C12 C11 C10 -0.5(2) . . . . ?
C12 Cl1 C1 C2 1.41(11) . . . . ?
C12 Cl1 C1 C6 -179.41(13) . . . . ?
C12 C7 C8 C9 -1.2(2) . . . . ?
C12 C11 C10 C9 -0.4(2) . . . . ?
C11 C10 C9 C8 0.6(2) . . . . ?
C10 C9 C8 C7 0.3(2) . . . . ?
C8 C7 C12 Cl1 -178.52(11) . . . . ?
C8 C7 C12 C11 1.4(2) . . . . ?
C13 C4 C5 C6 179.96(13) . . . . ?
